data_1558994
loop_
_publ_author_name
'Artem&#x2019;ev, Alexander V.'
'Davydova, Maria P.'
'Berezin, Alexey S.'
'Samsonenko, Denis G.'

_publ_section_title
;
 Synthesis and Thermochromic Luminescence of Ag(I) Complexes Based on
 4,6-Bis(diphenylphosphino)-Pyrimidine
;
_journal_issue 9
_journal_name_full Inorganics
_journal_page_first 46
_journal_paper_doi 10.3390/inorganics8090046
_journal_volume 8
_journal_year 2020
_chemical_absolute_configuration unk
_chemical_formula_sum 'C36 H34 Ag2 B2 F8 N6 P2'
_chemical_formula_weight 1001.99
_space_group_crystal_system orthorhombic
_space_group_IT_number 19
_space_group_name_Hall 'P 2ac 2ab'
_space_group_name_H-M_alt 'P 21 21 21'
_atom_sites_solution_hydrogens geom
_atom_sites_solution_primary dual
_atom_sites_solution_secondary difmap
_audit_creation_method SHELXL-2018/3
_cell_angle_alpha 90
_cell_angle_beta 90
_cell_angle_gamma 90
_cell_formula_units_Z 4
_cell_length_a 13.2478(4)
_cell_length_b 15.6986(4)
_cell_length_c 19.7010(5)
_cell_measurement_reflns_used 9660
_cell_measurement_temperature 140(2)
_cell_measurement_theta_max 28.72
_cell_measurement_theta_min 2.83
_cell_volume 4097.25(19)
_computing_cell_refinement 'CrysAlisPro 1.171.40.74a (Rigaku OD, 2020)'
_computing_data_collection 'CrysAlisPro 1.171.40.74a (Rigaku OD, 2020)'
_computing_data_reduction 'CrysAlisPro 1.171.40.74a (Rigaku OD, 2020)'
_computing_molecular_graphics 'ShelXle (H\"ubschle, 2011)'
_computing_publication_material 'CIFTAB (Sheldrick, 2015)'
_computing_structure_refinement 'SHELXL-2018 (Sheldrick, 2015)'
_computing_structure_solution 'SHELXT-2018 (Sheldrick, 2015)'
_diffrn_ambient_temperature 140(2)
_diffrn_detector 'CCD plate'
_diffrn_detector_area_resol_mean 10.6
_diffrn_detector_type AtlasS2
_diffrn_measured_fraction_theta_full 0.999
_diffrn_measured_fraction_theta_max 0.889
_diffrn_measurement_device 'four-circle diffractometer'
_diffrn_measurement_device_type 'New Xcalibur, AtlasS2'
_diffrn_measurement_method '\w scans'
_diffrn_radiation_monochromator graphite
_diffrn_radiation_probe x-ray
_diffrn_radiation_source 'fine-focus sealed tube'
_diffrn_radiation_type MoK\a
_diffrn_radiation_wavelength 0.71073
_diffrn_reflns_av_R_equivalents 0.0227
_diffrn_reflns_av_unetI/netI 0.0316
_diffrn_reflns_Laue_measured_fraction_full 0.999
_diffrn_reflns_Laue_measured_fraction_max 0.889
_diffrn_reflns_limit_h_max 13
_diffrn_reflns_limit_h_min -17
_diffrn_reflns_limit_k_max 21
_diffrn_reflns_limit_k_min -20
_diffrn_reflns_limit_l_max 21
_diffrn_reflns_limit_l_min -26
_diffrn_reflns_number 21537
_diffrn_reflns_point_group_measured_fraction_full 1.000
_diffrn_reflns_point_group_measured_fraction_max 0.841
_diffrn_reflns_theta_full 25.500
_diffrn_reflns_theta_max 29.015
_diffrn_reflns_theta_min 2.011
_diffrn_source 'sealed X-ray tube'
_exptl_absorpt_coefficient_mu 1.105
_exptl_absorpt_correction_T_max 1.00000
_exptl_absorpt_correction_T_min 0.92165
_exptl_absorpt_correction_type multi-scan
_exptl_absorpt_process_details
;
CrysAlisPro 1.171.40.74a (Rigaku Oxford Diffraction, 2020)
Empirical absorption correction using spherical harmonics,
implemented in SCALE3 ABSPACK scaling algorithm.
;
_exptl_crystal_colour colorless
_exptl_crystal_density_diffrn 1.624
_exptl_crystal_description block
_exptl_crystal_F_000 1992
_exptl_crystal_size_max 0.39
_exptl_crystal_size_mid 0.24
_exptl_crystal_size_min 0.11
_refine_diff_density_max 0.459
_refine_diff_density_min -0.376
_refine_diff_density_rms 0.061
_refine_ls_abs_structure_details
;
 Flack x determined using 3368 quotients [(I+)-(I-)]/[(I+)+(I-)]
 (Parsons, Flack and Wagner, Acta Cryst. B69 (2013) 249-259).
;
_refine_ls_abs_structure_Flack -0.033(8)
_refine_ls_extinction_method none
_refine_ls_goodness_of_fit_ref 1.022
_refine_ls_hydrogen_treatment constr
_refine_ls_matrix_type full
_refine_ls_number_parameters 555
_refine_ls_number_reflns 9167
_refine_ls_number_restraints 200
_refine_ls_restrained_S_all 1.103
_refine_ls_R_factor_all 0.0306
_refine_ls_R_factor_gt 0.0260
_refine_ls_shift/su_max 0.002
_refine_ls_shift/su_mean 0.000
_refine_ls_structure_factor_coef Fsqd
_refine_ls_weighting_details 'w=1/[\s^2^(Fo^2^)+(0.0212P)^2^+1.6740P] where P=(Fo^2^+2Fc^2^)/3'
_refine_ls_weighting_scheme calc
_refine_ls_wR_factor_gt 0.0535
_refine_ls_wR_factor_ref 0.0557
_reflns_Friedel_coverage 0.716
_reflns_Friedel_fraction_full 1.000
_reflns_Friedel_fraction_max 0.781
_reflns_number_gt 8486
_reflns_number_total 9167
_reflns_threshold_expression 'I > 2\s(I)'
_cod_data_source_file 2.cif
_cod_data_source_block md385
_cod_database_code 1558994
_shelx_shelxl_version_number 2018/3
_shelx_space_group_comment
;
The symmetry employed for this shelxl refinement is uniquely defined
by the following loop, which should always be used as a source of
symmetry information in preference to the above space-group names.
They are only intended as comments.
;
_shelx_estimated_absorpt_t_min 0.673
_shelx_estimated_absorpt_t_max 0.888

loop_
_space_group_symop_operation_xyz
'x, y, z'
'-x+1/2, -y, z+1/2'
'-x, y+1/2, -z+1/2'
'x+1/2, -y+1/2, -z'

loop_
_atom_site_label
_atom_site_type_symbol
_atom_site_fract_x
_atom_site_fract_y
_atom_site_fract_z
_atom_site_U_iso_or_equiv
_atom_site_adp_type
_atom_site_occupancy
_atom_site_site_symmetry_order
_atom_site_calc_flag
_atom_site_refinement_flags_posn
_atom_site_refinement_flags_adp
_atom_site_refinement_flags_occupancy
_atom_site_disorder_assembly
_atom_site_disorder_group
Ag1 Ag 0.46595(2) 0.62388(2) 0.42877(2) 0.02431(7) Uani 1 1 d . . . . .
Ag2 Ag 0.82654(2) 0.86246(2) 0.43068(2) 0.02703(7) Uani 1 1 d . . . . .
P1 P 0.49581(6) 0.61902(6) 0.60403(4) 0.01939(17) Uani 1 1 d . . . . .
P2 P 0.79044(6) 0.88532(6) 0.59927(4) 0.01894(18) Uani 1 1 d . . . . .
N1 N 0.5789(2) 0.69708(18) 0.49635(13) 0.0188(6) Uani 1 1 d . . . . .
N2 N 0.7075(2) 0.80116(18) 0.49518(14) 0.0207(6) Uani 1 1 d . . . . .
C1 C 0.6430(2) 0.7488(2) 0.46490(17) 0.0199(7) Uani 1 1 d . . . . .
H1 H 0.642654 0.748315 0.416682 0.024 Uiso 1 1 calc R U . . .
C2 C 0.5834(2) 0.6944(2) 0.56490(18) 0.0185(7) Uani 1 1 d . . . . .
C3 C 0.6478(2) 0.7474(2) 0.60018(18) 0.0204(7) Uani 1 1 d . . . . .
H3 H 0.650944 0.745717 0.648340 0.024 Uiso 1 1 calc R U . . .
C4 C 0.7075(2) 0.8029(2) 0.56382(18) 0.0201(7) Uani 1 1 d . . . . .
C11 C 0.5562(3) 0.5188(2) 0.58563(17) 0.0222(7) Uani 1 1 d . . . . .
C12 C 0.4966(3) 0.4487(2) 0.56981(18) 0.0249(7) Uani 1 1 d . . . . .
H12 H 0.425292 0.454640 0.567534 0.030 Uiso 1 1 calc R U . . .
C13 C 0.5407(3) 0.3700(2) 0.55730(17) 0.0330(8) Uani 1 1 d . . . . .
H13 H 0.499774 0.322233 0.546203 0.040 Uiso 1 1 calc R U . . .
C14 C 0.6435(3) 0.3615(2) 0.5611(2) 0.0359(9) Uani 1 1 d . . . . .
H14 H 0.673427 0.307256 0.553750 0.043 Uiso 1 1 calc R U . . .
C15 C 0.7042(3) 0.4308(2) 0.5753(2) 0.0375(9) Uani 1 1 d . . . . .
H15 H 0.775467 0.424468 0.576583 0.045 Uiso 1 1 calc R U . . .
C16 C 0.6609(3) 0.5092(2) 0.5877(2) 0.0308(9) Uani 1 1 d . . . . .
H16 H 0.702498 0.556871 0.597748 0.037 Uiso 1 1 calc R U . . .
C21 C 0.5077(3) 0.6369(2) 0.69486(17) 0.0256(8) Uani 1 1 d . . . . .
C22 C 0.5525(3) 0.5794(3) 0.7384(2) 0.0342(9) Uani 1 1 d . . . . .
H22 H 0.583927 0.529547 0.721108 0.041 Uiso 1 1 calc R U . . .
C23 C 0.5513(4) 0.5951(3) 0.8076(2) 0.0478(12) Uani 1 1 d . . . . .
H23 H 0.580294 0.554667 0.837769 0.057 Uiso 1 1 calc R U . . .
C24 C 0.5093(4) 0.6672(3) 0.8331(2) 0.0562(14) Uani 1 1 d . . . . .
H24 H 0.510656 0.677635 0.880577 0.067 Uiso 1 1 calc R U . . .
C25 C 0.4653(5) 0.7247(4) 0.7906(2) 0.0650(15) Uani 1 1 d . . . . .
H25 H 0.436234 0.775236 0.808565 0.078 Uiso 1 1 calc R U . . .
C26 C 0.4629(4) 0.7097(3) 0.7212(2) 0.0479(12) Uani 1 1 d . . . . .
H26 H 0.430680 0.749202 0.691818 0.058 Uiso 1 1 calc R U . . .
C32 C 0.6300(3) 0.9842(2) 0.54655(18) 0.0247(8) Uani 1 1 d . . . . .
H32 H 0.587300 0.936990 0.555949 0.030 Uiso 1 1 calc R U . . .
C33 C 0.5904(3) 1.0571(2) 0.5177(2) 0.0291(8) Uani 1 1 d . . . . .
H33 H 0.520379 1.060080 0.507527 0.035 Uiso 1 1 calc R U . . .
C34 C 0.6525(3) 1.1258(3) 0.50375(18) 0.0325(9) Uani 1 1 d . . . . .
H34 H 0.625242 1.175407 0.483109 0.039 Uiso 1 1 calc R U . . .
C35 C 0.7542(3) 1.1226(2) 0.51969(18) 0.0296(8) Uani 1 1 d . . . . .
H35 H 0.796292 1.170317 0.510902 0.035 Uiso 1 1 calc R U . . .
C36 C 0.7944(3) 1.0497(2) 0.54844(16) 0.0230(7) Uani 1 1 d . . . . .
H36 H 0.864318 1.047267 0.559075 0.028 Uiso 1 1 calc R U . . .
C37 C 0.7327(2) 0.9797(2) 0.56187(17) 0.0194(7) Uani 1 1 d . . . . .
C41 C 0.7583(3) 0.8844(2) 0.68889(16) 0.0223(7) Uani 1 1 d . . . . .
C42 C 0.8267(3) 0.8507(3) 0.7334(2) 0.0346(9) Uani 1 1 d . . . . .
H42 H 0.889377 0.829916 0.716855 0.042 Uiso 1 1 calc R U . . .
C43 C 0.8060(4) 0.8464(3) 0.8021(2) 0.0501(13) Uani 1 1 d . . . . .
H43 H 0.854139 0.823069 0.832664 0.060 Uiso 1 1 calc R U . . .
C44 C 0.7150(3) 0.8762(4) 0.8258(2) 0.0490(13) Uani 1 1 d . . . . .
H44 H 0.699569 0.872896 0.872790 0.059 Uiso 1 1 calc R U . . .
C45 C 0.6463(4) 0.9106(3) 0.7813(2) 0.0536(14) Uani 1 1 d . . . . .
H45 H 0.583507 0.931232 0.797903 0.064 Uiso 1 1 calc R U . . .
C46 C 0.6673(3) 0.9157(3) 0.7132(2) 0.0400(10) Uani 1 1 d . . . . .
H46 H 0.619802 0.940417 0.682924 0.048 Uiso 1 1 calc R U . . .
N1A N 0.5642(3) 0.5048(2) 0.40646(18) 0.0397(9) Uani 1 1 d . . . . .
C11A C 0.6224(3) 0.4532(3) 0.3983(2) 0.0336(9) Uani 1 1 d . . . . .
C12A C 0.6983(3) 0.3872(3) 0.3872(2) 0.0459(11) Uani 1 1 d . . . . .
H12A H 0.670432 0.331684 0.400248 0.069 Uiso 1 1 calc R U . . .
H12B H 0.758012 0.399453 0.414880 0.069 Uiso 1 1 calc R U . . .
H12C H 0.717222 0.386063 0.339168 0.069 Uiso 1 1 calc R U . . .
N2A N 0.7140(3) 0.8858(3) 0.34027(19) 0.0497(10) Uani 1 1 d . . . . .
C21A C 0.6773(4) 0.8900(3) 0.2887(2) 0.0464(11) Uani 1 1 d . . . . .
C22A C 0.6258(5) 0.8962(4) 0.2232(3) 0.0763(19) Uani 1 1 d . . . . .
H22A H 0.673623 0.883539 0.186638 0.114 Uiso 1 1 calc R U . . .
H22B H 0.599090 0.953906 0.217340 0.114 Uiso 1 1 calc R U . . .
H22C H 0.570069 0.855109 0.221800 0.114 Uiso 1 1 calc R U . . .
N3A N 0.8424(5) 0.6167(5) 0.7084(3) 0.113(2) Uani 1 1 d . . . . .
C31A C 0.8933(5) 0.6014(4) 0.6635(3) 0.0670(16) Uani 1 1 d . . . . .
C32A C 0.9555(5) 0.5782(4) 0.6064(3) 0.0762(18) Uani 1 1 d . . . . .
H32A H 1.014801 0.615401 0.604773 0.114 Uiso 1 1 calc R U . . .
H32B H 0.916624 0.584473 0.564366 0.114 Uiso 1 1 calc R U . . .
H32C H 0.977317 0.518832 0.611237 0.114 Uiso 1 1 calc R U . . .
N4A N 0.5663(3) 0.6826(3) 0.32194(18) 0.0468(10) Uani 1 1 d . . . . .
C41A C 0.6275(3) 0.6526(3) 0.2900(2) 0.0362(10) Uani 1 1 d . . . . .
C42A C 0.7075(4) 0.6123(4) 0.2502(2) 0.0536(13) Uani 1 1 d . . . . .
H42A H 0.723255 0.647817 0.210702 0.080 Uiso 1 1 calc R U . . .
H42B H 0.684875 0.556050 0.234895 0.080 Uiso 1 1 calc R U . . .
H42C H 0.768025 0.605960 0.278375 0.080 Uiso 1 1 calc R U . . .
B1 B 0.5714(4) 0.7095(3) 0.0912(3) 0.0371(11) Uani 1 1 d . . . . .
F11 F 0.65777(19) 0.73805(16) 0.12456(13) 0.0480(6) Uani 1 1 d . . . . .
F12 F 0.5445(2) 0.63124(17) 0.11820(14) 0.0551(7) Uani 1 1 d . . . . .
F13 F 0.59307(19) 0.69925(17) 0.02250(13) 0.0475(6) Uani 1 1 d . . . . .
F14 F 0.4940(2) 0.76670(19) 0.09879(16) 0.0664(8) Uani 1 1 d . . . . .
B2 B 0.8548(6) 0.6310(5) 0.4298(5) 0.0530(19) Uani 0.551(5) 1 d D U P A 1
F21 F 0.8130(6) 0.6926(5) 0.3869(5) 0.0389(17) Uani 0.551(5) 1 d D U P A 1
F22 F 0.9532(4) 0.6559(5) 0.4418(5) 0.065(2) Uani 0.551(5) 1 d D U P A 1
F23 F 0.8575(7) 0.5490(5) 0.4072(5) 0.106(2) Uani 0.551(5) 1 d D U P A 1
F24 F 0.8025(4) 0.6305(4) 0.4908(3) 0.0787(18) Uani 0.551(5) 1 d D U P A 1
B3 B 0.8731(8) 0.6273(6) 0.4130(5) 0.063(2) Uani 0.449(5) 1 d D U P A 2
F31 F 0.9344(6) 0.6009(5) 0.3608(4) 0.088(2) Uani 0.449(5) 1 d D U P A 2
F32 F 0.7969(8) 0.6742(8) 0.3847(6) 0.061(3) Uani 0.449(5) 1 d D U P A 2
F33 F 0.9267(7) 0.6731(6) 0.4596(6) 0.067(3) Uani 0.449(5) 1 d D U P A 2
F34 F 0.8307(8) 0.5580(6) 0.4425(4) 0.091(3) Uani 0.449(5) 1 d D U P A 2

loop_
_atom_site_aniso_label
_atom_site_aniso_U_11
_atom_site_aniso_U_22
_atom_site_aniso_U_33
_atom_site_aniso_U_23
_atom_site_aniso_U_13
_atom_site_aniso_U_12
Ag1 0.01600(11) 0.02870(13) 0.02823(13) -0.00381(13) -0.00236(12) -0.00246(11)
Ag2 0.01724(12) 0.03400(14) 0.02983(14) 0.00469(13) 0.00290(12) -0.00440(12)
P1 0.0153(4) 0.0229(4) 0.0200(4) 0.0029(4) -0.0007(3) -0.0011(4)
P2 0.0154(4) 0.0218(4) 0.0196(4) -0.0042(4) -0.0002(3) -0.0002(4)
N1 0.0167(13) 0.0213(14) 0.0182(14) -0.0009(11) 0.0019(12) -0.0016(12)
N2 0.0192(14) 0.0232(14) 0.0197(14) -0.0015(12) 0.0008(12) -0.0008(13)
C1 0.0167(16) 0.0249(17) 0.0180(16) -0.0033(13) 0.0023(13) -0.0011(14)
C2 0.0164(15) 0.0177(14) 0.0214(16) 0.0030(14) 0.0007(15) 0.0046(13)
C3 0.0199(17) 0.0232(17) 0.0180(16) -0.0017(13) -0.0015(14) 0.0026(15)
C4 0.0180(15) 0.0197(15) 0.0225(17) -0.0032(15) 0.0011(15) 0.0029(13)
C11 0.0233(17) 0.0192(15) 0.0241(18) 0.0032(13) -0.0030(15) -0.0009(14)
C12 0.0267(17) 0.0283(16) 0.0195(16) 0.0012(16) -0.0011(17) -0.0055(15)
C13 0.045(2) 0.0252(17) 0.0285(19) 0.0021(15) -0.0032(18) -0.0091(19)
C14 0.048(2) 0.0235(17) 0.036(2) 0.0017(17) -0.001(2) 0.0075(18)
C15 0.029(2) 0.035(2) 0.048(2) 0.003(2) -0.003(2) 0.0076(17)
C16 0.0219(18) 0.0250(17) 0.046(2) 0.0001(16) -0.0068(18) -0.0004(16)
C21 0.0232(17) 0.0320(19) 0.0215(17) 0.0037(15) 0.0000(14) -0.0091(17)
C22 0.034(2) 0.038(2) 0.031(2) 0.0052(17) -0.0064(18) -0.0102(19)
C23 0.055(3) 0.056(3) 0.032(2) 0.016(2) -0.013(2) -0.022(3)
C24 0.074(4) 0.072(3) 0.023(2) -0.004(2) 0.009(2) -0.017(3)
C25 0.089(4) 0.077(4) 0.030(2) -0.012(2) 0.012(3) 0.014(4)
C26 0.060(3) 0.054(3) 0.030(2) -0.002(2) 0.009(2) 0.016(3)
C32 0.0210(17) 0.0233(17) 0.0297(19) -0.0025(15) 0.0005(15) -0.0007(15)
C33 0.0233(19) 0.030(2) 0.034(2) -0.0016(17) -0.0050(17) 0.0071(16)
C34 0.042(2) 0.0272(19) 0.0286(19) -0.0007(16) -0.0012(17) 0.006(2)
C35 0.035(2) 0.0249(18) 0.0285(18) -0.0020(16) 0.0015(17) -0.0063(19)
C36 0.0222(17) 0.0284(18) 0.0183(17) -0.0024(14) 0.0024(14) -0.0029(15)
C37 0.0196(16) 0.0217(15) 0.0169(16) -0.0024(14) 0.0013(14) 0.0003(14)
C41 0.0217(16) 0.0266(18) 0.0187(15) -0.0040(14) -0.0010(14) -0.0024(16)
C42 0.0240(19) 0.045(2) 0.035(2) 0.0044(18) 0.0062(18) 0.014(2)
C43 0.044(3) 0.077(3) 0.029(2) 0.011(2) -0.003(2) 0.022(3)
C44 0.048(3) 0.080(4) 0.0191(18) 0.001(2) 0.0063(18) 0.030(3)
C45 0.045(3) 0.086(4) 0.030(2) -0.002(2) 0.006(2) 0.035(3)
C46 0.031(2) 0.064(3) 0.0248(19) -0.0040(19) -0.0026(18) 0.021(2)
N1A 0.0309(19) 0.0397(19) 0.048(2) -0.0015(16) 0.0058(17) 0.0061(17)
C11A 0.029(2) 0.036(2) 0.036(2) 0.0030(18) 0.0084(18) -0.0033(19)
C12A 0.037(2) 0.042(2) 0.059(3) 0.001(2) 0.012(2) 0.010(2)
N2A 0.037(2) 0.070(3) 0.042(2) 0.017(2) -0.0057(17) -0.003(2)
C21A 0.053(3) 0.045(3) 0.041(2) 0.009(2) -0.001(2) -0.004(2)
C22A 0.119(5) 0.068(4) 0.042(3) 0.008(3) -0.025(3) -0.004(4)
N3A 0.128(6) 0.127(6) 0.085(4) -0.045(4) 0.011(4) -0.020(5)
C31A 0.067(4) 0.069(4) 0.065(4) -0.012(3) -0.012(3) -0.023(3)
C32A 0.061(4) 0.104(5) 0.064(4) 0.010(3) 0.007(3) -0.016(4)
N4A 0.0298(19) 0.081(3) 0.0294(19) -0.0075(19) -0.0038(17) -0.010(2)
C41A 0.037(2) 0.047(2) 0.0246(19) 0.0008(18) -0.0058(19) -0.013(2)
C42A 0.053(3) 0.073(3) 0.035(2) -0.014(2) -0.002(2) 0.003(3)
B1 0.028(2) 0.037(3) 0.047(3) 0.001(2) -0.001(2) -0.002(2)
F11 0.0425(15) 0.0487(15) 0.0527(16) -0.0015(12) -0.0054(12) -0.0103(13)
F12 0.0472(15) 0.0497(15) 0.0683(17) 0.0184(14) -0.0037(14) -0.0130(15)
F13 0.0487(16) 0.0484(15) 0.0454(14) -0.0041(12) -0.0018(13) -0.0076(13)
F14 0.0516(17) 0.0646(18) 0.083(2) -0.0045(16) 0.0020(16) 0.0258(15)
B2 0.038(4) 0.038(3) 0.083(4) -0.012(4) 0.001(4) 0.003(3)
F21 0.027(3) 0.039(3) 0.051(3) -0.014(2) -0.005(3) 0.002(3)
F22 0.019(2) 0.049(3) 0.126(5) 0.019(4) -0.003(3) 0.001(2)
F23 0.111(5) 0.053(3) 0.153(6) -0.048(4) 0.019(5) -0.004(3)
F24 0.057(3) 0.091(4) 0.088(4) 0.038(3) 0.024(3) 0.034(3)
B3 0.050(4) 0.045(4) 0.094(5) -0.009(4) -0.008(4) -0.001(4)
F31 0.074(4) 0.070(4) 0.121(5) 0.001(4) 0.027(4) 0.038(3)
F32 0.035(4) 0.093(7) 0.056(4) -0.025(4) -0.019(4) 0.017(5)
F33 0.056(5) 0.050(4) 0.095(5) 0.002(4) -0.031(4) -0.011(4)
F34 0.099(5) 0.076(5) 0.099(6) -0.002(4) 0.014(5) -0.048(4)

loop_
_atom_type_symbol
_atom_type_description
_atom_type_scat_dispersion_real
_atom_type_scat_dispersion_imag
_atom_type_scat_source
C C 0.0033 0.0016 'International Tables Vol C Tables 4.2.6.8 and 6.1.1.4'
H H 0.0000 0.0000 'International Tables Vol C Tables 4.2.6.8 and 6.1.1.4'
B B 0.0013 0.0007 'International Tables Vol C Tables 4.2.6.8 and 6.1.1.4'
N N 0.0061 0.0033 'International Tables Vol C Tables 4.2.6.8 and 6.1.1.4'
F F 0.0171 0.0103 'International Tables Vol C Tables 4.2.6.8 and 6.1.1.4'
P P 0.1023 0.0942 'International Tables Vol C Tables 4.2.6.8 and 6.1.1.4'
Ag Ag -0.8971 1.1015 'International Tables Vol C Tables 4.2.6.8 and 6.1.1.4'

loop_
_geom_angle_atom_site_label_1
_geom_angle_atom_site_label_2
_geom_angle_atom_site_label_3
_geom_angle
_geom_angle_site_symmetry_1
_geom_angle_site_symmetry_3
_geom_angle_publ_flag
P2 Ag1 Ag2 69.98(2) 4_466 4_466 ?
P2 Ag1 N4A 108.94(8) 4_466 . ?
N1 Ag1 Ag2 81.26(7) . 4_466 ?
N1 Ag1 P2 142.40(7) . 4_466 ?
N1 Ag1 N1A 98.43(11) . . ?
N1 Ag1 N4A 87.69(10) . . ?
N1A Ag1 Ag2 121.32(9) . 4_466 ?
N1A Ag1 P2 116.91(9) . 4_466 ?
N1A Ag1 N4A 81.28(13) . . ?
N4A Ag1 Ag2 155.96(10) . 4_466 ?
P1 Ag2 Ag1 72.95(2) 4_566 4_566 ?
N2 Ag2 Ag1 86.93(7) . 4_566 ?
N2 Ag2 P1 152.18(7) . 4_566 ?
N2 Ag2 N2A 92.88(12) . . ?
N2A Ag2 Ag1 165.92(12) . 4_566 ?
N2A Ag2 P1 111.31(9) . 4_566 ?
C2 P1 Ag2 113.64(11) . 4_466 ?
C11 P1 Ag2 118.07(12) . 4_466 ?
C11 P1 C2 101.46(15) . . ?
C11 P1 C21 107.13(17) . . ?
C21 P1 Ag2 110.37(12) . 4_466 ?
C21 P1 C2 105.06(16) . . ?
C4 P2 Ag1 116.79(11) . 4_566 ?
C37 P2 Ag1 111.29(11) . 4_566 ?
C37 P2 C4 99.69(15) . . ?
C41 P2 Ag1 116.82(11) . 4_566 ?
C41 P2 C4 102.97(16) . . ?
C41 P2 C37 107.53(16) . . ?
C1 N1 Ag1 116.7(2) . . ?
C1 N1 C2 117.1(3) . . ?
C2 N1 Ag1 126.1(2) . . ?
C1 N2 Ag2 117.6(2) . . ?
C1 N2 C4 117.5(3) . . ?
C4 N2 Ag2 123.9(2) . . ?
N1 C1 H1 117.3 . . ?
N2 C1 N1 125.5(3) . . ?
N2 C1 H1 117.3 . . ?
N1 C2 P1 114.4(2) . . ?
N1 C2 C3 120.8(3) . . ?
C3 C2 P1 124.8(3) . . ?
C2 C3 H3 120.8 . . ?
C4 C3 C2 118.3(3) . . ?
C4 C3 H3 120.8 . . ?
N2 C4 P2 113.2(2) . . ?
N2 C4 C3 120.5(3) . . ?
C3 C4 P2 126.3(3) . . ?
C12 C11 P1 119.0(3) . . ?
C12 C11 C16 119.1(3) . . ?
C16 C11 P1 121.9(3) . . ?
C11 C12 H12 119.8 . . ?
C13 C12 C11 120.3(3) . . ?
C13 C12 H12 119.8 . . ?
C12 C13 H13 120.2 . . ?
C14 C13 C12 119.7(4) . . ?
C14 C13 H13 120.2 . . ?
C13 C14 H14 119.6 . . ?
C13 C14 C15 120.8(4) . . ?
C15 C14 H14 119.6 . . ?
C14 C15 H15 120.1 . . ?
C16 C15 C14 119.8(4) . . ?
C16 C15 H15 120.1 . . ?
C11 C16 H16 119.9 . . ?
C15 C16 C11 120.2(4) . . ?
C15 C16 H16 119.9 . . ?
C22 C21 P1 123.2(3) . . ?
C22 C21 C26 119.3(4) . . ?
C26 C21 P1 117.3(3) . . ?
C21 C22 H22 120.3 . . ?
C21 C22 C23 119.4(4) . . ?
C23 C22 H22 120.3 . . ?
C22 C23 H23 119.5 . . ?
C24 C23 C22 121.1(4) . . ?
C24 C23 H23 119.5 . . ?
C23 C24 H24 120.0 . . ?
C23 C24 C25 120.1(4) . . ?
C25 C24 H24 120.0 . . ?
C24 C25 H25 119.9 . . ?
C24 C25 C26 120.2(5) . . ?
C26 C25 H25 119.9 . . ?
C21 C26 H26 120.0 . . ?
C25 C26 C21 119.9(4) . . ?
C25 C26 H26 120.0 . . ?
C33 C32 H32 120.0 . . ?
C33 C32 C37 120.1(3) . . ?
C37 C32 H32 120.0 . . ?
C32 C33 H33 120.0 . . ?
C32 C33 C34 120.1(4) . . ?
C34 C33 H33 120.0 . . ?
C33 C34 H34 119.8 . . ?
C35 C34 C33 120.3(4) . . ?
C35 C34 H34 119.8 . . ?
C34 C35 H35 120.1 . . ?
C34 C35 C36 119.9(4) . . ?
C36 C35 H35 120.1 . . ?
C35 C36 H36 119.9 . . ?
C35 C36 C37 120.2(3) . . ?
C37 C36 H36 119.9 . . ?
C32 C37 P2 122.5(3) . . ?
C36 C37 P2 118.1(3) . . ?
C36 C37 C32 119.4(3) . . ?
C42 C41 P2 118.1(3) . . ?
C42 C41 C46 119.4(3) . . ?
C46 C41 P2 122.4(3) . . ?
C41 C42 H42 119.5 . . ?
C41 C42 C43 121.0(4) . . ?
C43 C42 H42 119.5 . . ?
C42 C43 H43 120.4 . . ?
C44 C43 C42 119.3(4) . . ?
C44 C43 H43 120.4 . . ?
C43 C44 H44 120.0 . . ?
C45 C44 C43 119.9(4) . . ?
C45 C44 H44 120.0 . . ?
C44 C45 H45 119.6 . . ?
C46 C45 C44 120.7(4) . . ?
C46 C45 H45 119.6 . . ?
C41 C46 H46 120.2 . . ?
C45 C46 C41 119.6(4) . . ?
C45 C46 H46 120.2 . . ?
C11A N1A Ag1 171.0(4) . . ?
N1A C11A C12A 179.4(5) . . ?
C11A C12A H12A 109.5 . . ?
C11A C12A H12B 109.5 . . ?
C11A C12A H12C 109.5 . . ?
H12A C12A H12B 109.5 . . ?
H12A C12A H12C 109.5 . . ?
H12B C12A H12C 109.5 . . ?
C21A N2A Ag2 164.7(4) . . ?
N2A C21A C22A 177.7(6) . . ?
C21A C22A H22A 109.5 . . ?
C21A C22A H22B 109.5 . . ?
C21A C22A H22C 109.5 . . ?
H22A C22A H22B 109.5 . . ?
H22A C22A H22C 109.5 . . ?
H22B C22A H22C 109.5 . . ?
N3A C31A C32A 177.4(7) . . ?
C31A C32A H32A 109.5 . . ?
C31A C32A H32B 109.5 . . ?
C31A C32A H32C 109.5 . . ?
H32A C32A H32B 109.5 . . ?
H32A C32A H32C 109.5 . . ?
H32B C32A H32C 109.5 . . ?
C41A N4A Ag1 131.1(4) . . ?
N4A C41A C42A 178.4(5) . . ?
C41A C42A H42A 109.5 . . ?
C41A C42A H42B 109.5 . . ?
C41A C42A H42C 109.5 . . ?
H42A C42A H42B 109.5 . . ?
H42A C42A H42C 109.5 . . ?
H42B C42A H42C 109.5 . . ?
F12 B1 F11 108.4(4) . . ?
F12 B1 F13 108.9(4) . . ?
F13 B1 F11 109.0(4) . . ?
F14 B1 F11 110.6(4) . . ?
F14 B1 F12 110.3(4) . . ?
F14 B1 F13 109.6(4) . . ?
F22 B2 F21 106.3(6) . . ?
F22 B2 F24 108.9(7) . . ?
F23 B2 F21 117.7(9) . . ?
F23 B2 F22 107.4(6) . . ?
F23 B2 F24 107.0(6) . . ?
F24 B2 F21 109.2(6) . . ?
F32 B3 F31 107.1(8) . . ?
F33 B3 F31 110.8(10) . . ?
F33 B3 F32 111.9(8) . . ?
F34 B3 F31 109.0(7) . . ?
F34 B3 F32 107.5(11) . . ?
F34 B3 F33 110.4(8) . . ?

loop_
_geom_bond_atom_site_label_1
_geom_bond_atom_site_label_2
_geom_bond_distance
_geom_bond_site_symmetry_2
_geom_bond_publ_flag
Ag1 Ag2 3.3352(4) 4_466 ?
Ag1 P2 2.3943(9) 4_466 ?
Ag1 N1 2.309(3) . ?
Ag1 N1A 2.320(4) . ?
Ag1 N4A 2.655(4) . ?
Ag2 P1 2.3622(9) 4_566 ?
Ag2 N2 2.242(3) . ?
Ag2 N2A 2.351(4) . ?
P1 C2 1.828(3) . ?
P1 C11 1.803(3) . ?
P1 C21 1.818(3) . ?
P2 C4 1.835(3) . ?
P2 C37 1.822(3) . ?
P2 C41 1.816(3) . ?
N1 C1 1.329(4) . ?
N1 C2 1.353(4) . ?
N2 C1 1.327(4) . ?
N2 C4 1.352(4) . ?
C1 H1 0.9500 . ?
C2 C3 1.380(5) . ?
C3 H3 0.9500 . ?
C3 C4 1.377(5) . ?
C11 C12 1.390(5) . ?
C11 C16 1.396(5) . ?
C12 H12 0.9500 . ?
C12 C13 1.389(5) . ?
C13 H13 0.9500 . ?
C13 C14 1.371(6) . ?
C14 H14 0.9500 . ?
C14 C15 1.382(5) . ?
C15 H15 0.9500 . ?
C15 C16 1.380(5) . ?
C16 H16 0.9500 . ?
C21 C22 1.380(5) . ?
C21 C26 1.388(6) . ?
C22 H22 0.9500 . ?
C22 C23 1.386(6) . ?
C23 H23 0.9500 . ?
C23 C24 1.358(7) . ?
C24 H24 0.9500 . ?
C24 C25 1.361(7) . ?
C25 H25 0.9500 . ?
C25 C26 1.388(6) . ?
C26 H26 0.9500 . ?
C32 H32 0.9500 . ?
C32 C33 1.381(5) . ?
C32 C37 1.396(5) . ?
C33 H33 0.9500 . ?
C33 C34 1.385(6) . ?
C34 H34 0.9500 . ?
C34 C35 1.384(5) . ?
C35 H35 0.9500 . ?
C35 C36 1.384(5) . ?
C36 H36 0.9500 . ?
C36 C37 1.394(5) . ?
C41 C42 1.367(5) . ?
C41 C46 1.388(5) . ?
C42 H42 0.9500 . ?
C42 C43 1.383(6) . ?
C43 H43 0.9500 . ?
C43 C44 1.374(6) . ?
C44 H44 0.9500 . ?
C44 C45 1.374(6) . ?
C45 H45 0.9500 . ?
C45 C46 1.372(6) . ?
C46 H46 0.9500 . ?
N1A C11A 1.129(5) . ?
C11A C12A 1.461(6) . ?
C12A H12A 0.9800 . ?
C12A H12B 0.9800 . ?
C12A H12C 0.9800 . ?
N2A C21A 1.129(5) . ?
C21A C22A 1.462(7) . ?
C22A H22A 0.9800 . ?
C22A H22B 0.9800 . ?
C22A H22C 0.9800 . ?
N3A C31A 1.139(8) . ?
C31A C32A 1.441(8) . ?
C32A H32A 0.9800 . ?
C32A H32B 0.9800 . ?
C32A H32C 0.9800 . ?
N4A C41A 1.129(5) . ?
C41A C42A 1.462(6) . ?
C42A H42A 0.9800 . ?
C42A H42B 0.9800 . ?
C42A H42C 0.9800 . ?
B1 F11 1.394(5) . ?
B1 F12 1.385(6) . ?
B1 F13 1.393(6) . ?
B1 F14 1.372(6) . ?
B2 F21 1.399(8) . ?
B2 F22 1.382(8) . ?
B2 F23 1.363(8) . ?
B2 F24 1.386(8) . ?
B3 F31 1.374(8) . ?
B3 F32 1.369(8) . ?
B3 F33 1.365(8) . ?
B3 F34 1.355(8) . ?
